data_7045686
loop_
_publ_author_name
'Sun, Guifang'
'Guo, Jianni'
'Yang, Meng'
'Xi, Lu'
'Li, Licun'
'Sutter, Jean-Pascal'

_publ_section_title
;
 Two-dimensional Co-Ln networks bridged by phenyl pyrimidyl substituted
 nitronyl nitroxides: structural and magnetic properties.
;
_journal_issue 13
_journal_name_full 'Dalton transactions (Cambridge, England : 2003)'
_journal_page_first 4672
_journal_page_last 4677
_journal_paper_doi 10.1039/c8dt00270c
_journal_volume 47
_journal_year 2018
_chemical_formula_moiety 'C69 H45 Co2 F42 N8 O18 Tb'
_chemical_formula_sum 'C69 H45 Co2 F42 N8 O18 Tb'
_chemical_formula_weight 2348.92
_space_group_IT_number 60
_space_group_name_Hall '-P 2n 2ab'
_space_group_name_H-M_alt 'P b c n'
_symmetry_cell_setting orthorhombic
_symmetry_space_group_name_Hall '-P 2n 2ab'
_symmetry_space_group_name_H-M 'P b c n'
_atom_sites_solution_hydrogens geom
_atom_sites_solution_primary direct
_atom_sites_solution_secondary difmap
_audit_block_doi 10.5517/ccdc.csd.cc1yxgjv
_audit_creation_method SHELXL-97
_audit_update_record
;
2018-01-05 deposited with the CCDC.
2018-02-22 downloaded from the CCDC.
;
_cell_angle_alpha 90.00
_cell_angle_beta 90.00
_cell_angle_gamma 90.00
_cell_formula_units_Z 4
_cell_length_a 35.840(8)
_cell_length_b 12.056(3)
_cell_length_c 22.196(5)
_cell_measurement_reflns_used 3840
_cell_measurement_temperature 113(2)
_cell_measurement_theta_max 27.4
_cell_measurement_theta_min 3.1
_cell_volume 9591(4)
_computing_cell_refinement 'CrystalClear-SM Expert 2.1 b42 (Rigaku, 2015)'
_computing_data_collection 'CrystalClear-SM Expert 2.1 b42 (Rigaku, 2015)'
_computing_data_reduction 'CrystalClear-SM Expert 2.1 b42 (Rigaku, 2015)'
_computing_molecular_graphics 'Bruker SHELXTL'
_computing_publication_material 'Bruker SHELXTL'
_computing_structure_refinement 'SHELXL-97 (Sheldrick, 1997)'
_computing_structure_solution 'SHELXS-97 (Sheldrick, 1990)'
_diffrn_ambient_temperature 113(2)
_diffrn_measured_fraction_theta_full 0.998
_diffrn_measured_fraction_theta_max 0.998
_diffrn_measurement_device_type 'CCD area detector'
_diffrn_measurement_method 'profile data from \w-scans'
_diffrn_radiation_monochromator graphite
_diffrn_radiation_source 'fine-focus sealed tube'
_diffrn_radiation_type MoK\a
_diffrn_radiation_wavelength 0.71073
_diffrn_reflns_av_R_equivalents 0.1982
_diffrn_reflns_av_sigmaI/netI 0.1129
_diffrn_reflns_limit_h_max 41
_diffrn_reflns_limit_h_min -42
_diffrn_reflns_limit_k_max 14
_diffrn_reflns_limit_k_min -14
_diffrn_reflns_limit_l_max 20
_diffrn_reflns_limit_l_min -26
_diffrn_reflns_number 78784
_diffrn_reflns_theta_full 25.01
_diffrn_reflns_theta_max 25.01
_diffrn_reflns_theta_min 3.02
_diffrn_standards_decay_% 0
_diffrn_standards_interval_count 0
_diffrn_standards_interval_time 0
_diffrn_standards_number 0
_exptl_absorpt_coefficient_mu 1.216
_exptl_absorpt_correction_T_max 0.784
_exptl_absorpt_correction_T_min 0.736
_exptl_absorpt_correction_type multi-scan
_exptl_absorpt_process_details SADABS
_exptl_crystal_colour blue
_exptl_crystal_density_diffrn 1.627
_exptl_crystal_density_method 'not measured'
_exptl_crystal_description needle
_exptl_crystal_F_000 4624
_exptl_crystal_size_max 0.26
_exptl_crystal_size_mid 0.22
_exptl_crystal_size_min 0.20
_refine_diff_density_max 2.496
_refine_diff_density_min -0.907
_refine_diff_density_rms 0.127
_refine_ls_extinction_method none
_refine_ls_goodness_of_fit_ref 1.053
_refine_ls_hydrogen_treatment mixed
_refine_ls_matrix_type full
_refine_ls_number_parameters 636
_refine_ls_number_reflns 8445
_refine_ls_number_restraints 0
_refine_ls_restrained_S_all 1.053
_refine_ls_R_factor_all 0.1926
_refine_ls_R_factor_gt 0.0958
_refine_ls_shift/su_max 0.044
_refine_ls_shift/su_mean 0.001
_refine_ls_structure_factor_coef Fsqd
_refine_ls_weighting_details 'calc w=1/[\s^2^(Fo^2^)+(0.1000P)^2^+100.0000P] where P=(Fo^2^+2Fc^2^)/3'
_refine_ls_weighting_scheme calc
_refine_ls_wR_factor_gt 0.2170
_refine_ls_wR_factor_ref 0.2818
_reflns_number_gt 4192
_reflns_number_total 8462
_reflns_threshold_expression >2sigma(I)
_cod_data_source_file c8dt00270c2.cif
_cod_data_source_block 1
_cod_depositor_comments
;
The following automatic conversions were performed:

'_exptl_absorpt_correction_type' value 'Multi-scan' changed to
'multi-scan' according to
/home/data/users/saulius/crontab/automatic-downloads/rss-feeds/RSC/lib/dictionaries/cif_core.dic
dictionary named 'cif_core.dic' version 2.4.2 from 2011-04-26.

Automatic conversion script
Id: cif_fix_values 4973 2017-02-22 13:04:09Z antanas 

 Adding full bibliography for 7045686.cif.
;
_cod_database_code 7045686

loop_
_symmetry_equiv_pos_as_xyz
'x, y, z'
'-x+1/2, -y+1/2, z+1/2'
'x+1/2, -y+1/2, -z'
'-x, y, -z+1/2'
'-x, -y, -z'
'x-1/2, y-1/2, -z-1/2'
'-x-1/2, y-1/2, z'
'x, -y, z-1/2'

loop_
_atom_site_label
_atom_site_type_symbol
_atom_site_fract_x
_atom_site_fract_y
_atom_site_fract_z
_atom_site_U_iso_or_equiv
_atom_site_adp_type
_atom_site_occupancy
_atom_site_symmetry_multiplicity
_atom_site_calc_flag
_atom_site_refinement_flags
Tb1 Tb 0.0000 0.79484(7) 0.2500 0.0501(3) Uani 1 2 d S
Co1 Co 0.25691(4) 0.92201(13) 0.43065(9) 0.0526(5) Uani 1 1 d .
F12 F 0.1645(3) 0.9968(13) 0.6117(6) 0.145(5) Uani 1 1 d .
F11 F 0.1449(3) 0.9313(15) 0.5289(7) 0.169(7) Uani 1 1 d .
F10 F 0.1604(3) 1.0959(13) 0.5335(7) 0.147(5) Uani 1 1 d .
F4 F -0.0357(5) 0.3904(12) 0.1288(8) 0.189(7) Uani 1 1 d .
F9 F 0.0922(3) 1.1023(11) 0.2203(6) 0.134(5) Uani 1 1 d .
F7 F 0.0639(3) 1.2281(9) 0.2698(8) 0.169(7) Uani 1 1 d .
F2 F -0.1207(3) 0.5876(13) 0.3024(7) 0.153(6) Uani 1 1 d .
F1 F -0.1353(3) 0.7244(11) 0.2500(7) 0.137(5) Uani 1 1 d .
F3 F -0.1379(3) 0.5707(11) 0.2121(6) 0.137(5) Uani 1 1 d .
F8 F 0.0869(3) 1.0901(11) 0.3147(7) 0.131(4) Uani 1 1 d .
F21 F 0.2188(5) 1.0763(12) 0.2441(6) 0.153(5) Uani 1 1 d .
F6 F 0.0022(3) 0.4979(9) 0.0868(6) 0.121(4) Uani 1 1 d .
F19 F 0.2297(7) 0.9248(15) 0.1990(8) 0.222(9) Uani 1 1 d .
F20 F 0.1855(5) 0.9375(14) 0.2601(8) 0.187(8) Uani 1 1 d .
F5 F 0.0155(6) 0.4149(13) 0.1658(9) 0.216(10) Uani 1 1 d .
O5 O 0.0384(2) 0.9511(8) 0.2595(4) 0.060(3) Uani 1 1 d .
O1 O -0.0061(2) 0.8658(8) 0.3469(4) 0.058(2) Uani 1 1 d .
O9 O 0.2331(3) 0.9637(7) 0.3510(5) 0.063(3) Uani 1 1 d .
O2 O -0.0005(3) 0.7499(10) 0.5444(5) 0.089(3) Uani 1 1 d .
O3 O -0.0615(2) 0.7300(7) 0.2477(5) 0.058(2) Uani 1 1 d .
O6 O 0.2142(2) 0.9868(7) 0.4798(5) 0.057(3) Uani 1 1 d .
O4 O -0.0006(3) 0.6385(8) 0.1850(4) 0.067(2) Uani 1 1 d .
O7 O 0.2825(3) 0.8758(8) 0.5084(6) 0.071(3) Uani 1 1 d .
O8 O 0.3001(3) 0.8537(8) 0.3869(7) 0.078(3) Uani 1 1 d .
N1 N -0.0156(3) 0.8351(11) 0.4002(6) 0.071(4) Uani 1 1 d .
N3 N 0.2235(3) 0.7728(8) 0.4247(5) 0.053(3) Uani 1 1 d .
N2 N -0.0131(3) 0.7775(12) 0.4935(6) 0.076(4) Uani 1 1 d .
C31 C 0.2198(9) 0.967(2) 0.2523(13) 0.134(9) Uani 1 1 d .
C10 C -0.0839(4) 0.8410(15) 0.3788(7) 0.082(5) Uani 1 1 d .
H10B H -0.0827 0.8934 0.3462 0.123 Uiso 1 1 calc R
H10C H -0.1083 0.8434 0.3967 0.123 Uiso 1 1 calc R
H10A H -0.0792 0.7677 0.3636 0.123 Uiso 1 1 calc R
C14 C 0.1623(3) 0.6955(10) 0.4247(6) 0.053(3) Uani 1 1 d .
C34 C 0.3020(6) 0.8402(14) 0.3335(14) 0.090(6) Uani 1 1 d .
C13 C -0.0713(5) 0.8516(19) 0.5396(8) 0.117(7) Uani 1 1 d .
H13B H -0.0965 0.8741 0.5310 0.175 Uiso 1 1 calc R
H13C H -0.0569 0.9152 0.5514 0.175 Uiso 1 1 calc R
H13A H -0.0715 0.7984 0.5718 0.175 Uiso 1 1 calc R
C6 C 0.0614(4) 0.6769(12) 0.4697(7) 0.069(4) Uani 1 1 d .
H6 H 0.0465 0.6372 0.4965 0.083 Uiso 1 1 calc R
C28 C 0.2327(6) 0.9174(19) 0.5747(9) 0.109(7) Uani 1 1 d .
H28 H 0.2256 0.9116 0.6148 0.130 Uiso 1 1 calc R
C26 C 0.1688(7) 0.997(2) 0.5529(11) 0.106(6) Uani 1 1 d .
C27 C 0.2090(4) 0.9668(14) 0.5338(10) 0.076(5) Uani 1 1 d .
C11 C -0.0503(5) 0.9945(14) 0.4386(9) 0.096(6) Uani 1 1 d .
H11B H -0.0319 1.0079 0.4690 0.144 Uiso 1 1 calc R
H11C H -0.0739 1.0232 0.4517 0.144 Uiso 1 1 calc R
H11A H -0.0430 1.0307 0.4019 0.144 Uiso 1 1 calc R
C23 C 0.0695(5) 1.1200(17) 0.2655(11) 0.094(6) Uani 1 1 d .
C18 C -0.1183(5) 0.6313(16) 0.2495(12) 0.089(5) Uani 1 1 d .
C2 C 0.0681(4) 0.8243(12) 0.3958(6) 0.059(4) Uani 1 1 d .
H2 H 0.0575 0.8797 0.3722 0.071 Uiso 1 1 calc R
C32 C 0.2455(6) 0.9306(13) 0.3021(10) 0.083(5) Uani 1 1 d .
C24 C 0.0335(4) 1.0545(15) 0.2581(7) 0.075(5) Uani 1 1 d .
C19 C -0.0768(4) 0.6403(15) 0.2312(7) 0.071(5) Uani 1 1 d .
C22 C -0.0093(7) 0.463(2) 0.1423(11) 0.111(8) Uani 1 1 d .
C33 C 0.2783(7) 0.8721(16) 0.2888(11) 0.103(7) Uani 1 1 d .
H33 H 0.2840 0.8549 0.2490 0.124 Uiso 1 1 calc R
C16 C 0.2363(3) 0.6708(9) 0.4301(6) 0.052(3) Uani 1 1 d .
H16 H 0.2620 0.6625 0.4339 0.063 Uiso 1 1 calc R
C4 C 0.1216(3) 0.7155(11) 0.4267(7) 0.056(3) Uani 1 1 d .
C15 C 0.1868(3) 0.7835(9) 0.4220(6) 0.049(3) Uani 1 1 d .
H15 H 0.1769 0.8545 0.4179 0.059 Uiso 1 1 calc R
C21 C -0.0246(5) 0.5627(14) 0.1766(8) 0.078(5) Uani 1 1 d .
C1 C 0.0466(4) 0.7628(12) 0.4348(7) 0.065(4) Uani 1 1 d .
C8 C -0.0537(4) 0.8712(14) 0.4276(8) 0.075(5) Uani 1 1 d .
C29 C 0.2675(5) 0.8756(17) 0.5564(11) 0.095(6) Uani 1 1 d .
C12 C -0.0702(4) 0.6859(15) 0.4735(10) 0.101(6) Uani 1 1 d .
H12C H -0.0931 0.6785 0.4955 0.152 Uiso 1 1 calc R
H12B H -0.0527 0.6309 0.4872 0.152 Uiso 1 1 calc R
H12A H -0.0748 0.6755 0.4313 0.152 Uiso 1 1 calc R
C3 C 0.1057(3) 0.8014(11) 0.3926(6) 0.056(3) Uani 1 1 d .
H3 H 0.1208 0.8437 0.3674 0.067 Uiso 1 1 calc R
C5 C 0.0992(4) 0.6526(13) 0.4630(7) 0.069(4) Uani 1 1 d .
H5 H 0.1094 0.5927 0.4837 0.083 Uiso 1 1 calc R
C9 C -0.0542(4) 0.7997(16) 0.4839(7) 0.080(5) Uani 1 1 d .
C25 C 0.0000 1.1098(15) 0.2500 0.079(7) Uani 1 2 d S
H25 H 0.0000 1.1870 0.2500 0.095 Uiso 1 2 calc SR
C7 C 0.0063(4) 0.7876(13) 0.4427(7) 0.070(4) Uani 1 1 d .
C20 C -0.0613(5) 0.5582(14) 0.1976(8) 0.080(5) Uani 1 1 d .
H20 H -0.0758 0.4965 0.1881 0.096 Uiso 1 1 calc R
F17 F 0.3377(3) 0.6762(10) 0.3360(8) 0.155(6) Uani 1 1 d .
F16 F 0.3682(3) 0.8276(10) 0.3375(8) 0.152(6) Uani 1 1 d .
F18 F 0.3432(5) 0.7718(16) 0.2562(9) 0.211(10) Uani 1 1 d .
F14 F 0.3248(5) 0.826(2) 0.6000(8) 0.219(10) Uani 1 1 d .
C35 C 0.3385(6) 0.777(2) 0.3106(17) 0.134(10) Uani 1 1 d .
F15 F 0.2873(8) 0.724(3) 0.6038(11) 0.292(15) Uani 1 1 d .
F13 F 0.2844(10) 0.867(4) 0.6580(11) 0.43(4) Uani 1 1 d .
C30 C 0.2893(13) 0.826(3) 0.626(3) 0.26(4) Uani 1 1 d .
N4 N 0.2158(3) 0.5783(8) 0.4306(6) 0.056(3) Uani 1 1 d .
C17 C 0.1786(3) 0.5922(10) 0.4294(6) 0.056(4) Uani 1 1 d .
H17 H 0.1633 0.5301 0.4318 0.067 Uiso 1 1 calc R

loop_
_atom_site_aniso_label
_atom_site_aniso_U_11
_atom_site_aniso_U_22
_atom_site_aniso_U_33
_atom_site_aniso_U_23
_atom_site_aniso_U_13
_atom_site_aniso_U_12
Tb1 0.0355(4) 0.0553(5) 0.0594(6) 0.000 0.0000(5) 0.000
Co1 0.0379(9) 0.0267(8) 0.0931(14) -0.0001(9) 0.0070(9) 0.0042(7)
F12 0.098(8) 0.212(14) 0.124(11) -0.022(10) 0.033(8) 0.038(9)
F11 0.059(7) 0.269(19) 0.179(13) -0.080(13) 0.037(7) -0.040(9)
F10 0.099(9) 0.168(13) 0.173(13) -0.014(11) 0.037(8) 0.071(9)
F4 0.213(16) 0.130(11) 0.224(16) -0.100(11) 0.082(13) -0.070(11)
F9 0.098(8) 0.142(10) 0.162(11) -0.040(9) 0.033(8) -0.069(8)
F7 0.095(8) 0.078(8) 0.33(2) -0.058(10) -0.014(10) -0.026(6)
F2 0.095(8) 0.214(15) 0.149(11) 0.074(12) 0.033(8) -0.032(9)
F1 0.052(6) 0.124(10) 0.236(15) 0.004(11) 0.016(8) -0.018(6)
F3 0.069(7) 0.165(11) 0.177(12) -0.026(10) -0.006(7) -0.051(8)
F8 0.099(8) 0.140(10) 0.154(12) -0.027(9) -0.032(8) -0.043(8)
F21 0.213(15) 0.117(10) 0.130(11) 0.044(9) 0.005(10) 0.012(10)
F6 0.143(9) 0.090(7) 0.131(10) -0.028(7) 0.046(8) 0.005(7)
F19 0.36(3) 0.190(16) 0.115(12) -0.028(12) -0.056(15) 0.060(18)
F20 0.182(15) 0.185(15) 0.195(17) 0.052(13) -0.113(14) -0.058(13)
F5 0.27(2) 0.141(13) 0.23(2) -0.087(13) -0.084(17) 0.135(15)
O5 0.037(4) 0.061(6) 0.080(7) -0.016(6) 0.001(5) -0.003(4)
O1 0.054(6) 0.079(6) 0.040(5) -0.001(5) 0.007(5) 0.022(5)
O9 0.064(6) 0.049(6) 0.076(7) 0.001(5) 0.009(5) -0.008(5)
O2 0.086(8) 0.095(8) 0.085(8) 0.012(6) 0.000(7) 0.009(7)
O3 0.037(4) 0.060(6) 0.078(6) 0.005(6) 0.004(5) -0.008(4)
O6 0.044(5) 0.033(5) 0.094(8) -0.007(5) 0.011(5) 0.001(4)
O4 0.061(6) 0.062(6) 0.077(7) -0.004(5) 0.000(6) -0.004(6)
O7 0.046(6) 0.065(7) 0.101(9) -0.003(6) -0.001(6) 0.002(5)
O8 0.054(6) 0.047(6) 0.133(11) -0.015(7) 0.021(7) 0.005(5)
N1 0.040(6) 0.101(10) 0.071(9) -0.010(8) 0.003(6) 0.028(6)
N3 0.040(6) 0.035(6) 0.085(8) -0.003(6) -0.005(6) 0.004(4)
N2 0.053(7) 0.119(12) 0.058(9) 0.008(8) -0.003(6) 0.013(7)
C31 0.19(3) 0.12(2) 0.087(17) -0.026(18) 0.01(2) -0.06(2)
C10 0.050(9) 0.120(14) 0.076(12) -0.004(10) 0.006(8) 0.009(9)
C14 0.044(7) 0.051(8) 0.064(9) 0.000(7) -0.009(6) -0.002(6)
C34 0.087(14) 0.039(9) 0.14(2) -0.011(13) 0.032(15) -0.002(9)
C13 0.099(14) 0.18(2) 0.073(13) -0.010(14) 0.019(11) 0.037(14)
C6 0.052(9) 0.073(10) 0.083(11) 0.016(9) 0.016(8) -0.007(7)
C28 0.099(15) 0.154(19) 0.072(13) -0.016(13) -0.011(11) 0.029(14)
C26 0.105(17) 0.117(17) 0.095(17) -0.020(14) 0.031(14) 0.013(15)
C27 0.047(9) 0.075(11) 0.106(15) -0.037(12) 0.005(10) 0.010(8)
C11 0.074(11) 0.075(11) 0.141(17) -0.032(12) 0.005(11) 0.027(9)
C23 0.067(12) 0.087(14) 0.13(2) -0.027(13) 0.001(12) -0.009(10)
C18 0.058(10) 0.079(12) 0.129(17) 0.014(14) 0.014(13) -0.022(9)
C2 0.056(9) 0.069(9) 0.053(9) -0.003(8) -0.002(7) 0.017(7)
C32 0.128(16) 0.041(9) 0.080(13) 0.016(9) -0.012(14) -0.009(10)
C24 0.066(10) 0.086(12) 0.072(12) -0.016(10) -0.002(9) -0.025(9)
C19 0.055(9) 0.082(12) 0.076(12) 0.009(9) -0.009(8) -0.023(9)
C22 0.117(19) 0.12(2) 0.092(17) -0.046(15) 0.010(13) -0.053(15)
C33 0.135(19) 0.067(12) 0.107(18) -0.015(12) 0.063(15) -0.008(13)
C16 0.042(7) 0.031(6) 0.084(10) 0.009(7) -0.001(7) 0.004(6)
C4 0.042(7) 0.056(8) 0.070(9) 0.002(8) 0.001(7) 0.010(6)
C15 0.042(7) 0.029(6) 0.076(9) 0.001(7) -0.007(6) 0.000(5)
C21 0.092(13) 0.067(11) 0.075(12) -0.012(9) 0.005(10) 0.017(10)
C1 0.050(8) 0.072(10) 0.072(11) 0.013(9) -0.006(8) 0.012(7)
C8 0.049(9) 0.098(12) 0.077(11) 0.018(10) 0.012(8) 0.015(8)
C29 0.066(13) 0.103(15) 0.114(18) -0.009(14) -0.019(12) 0.008(11)
C12 0.054(10) 0.092(13) 0.159(19) 0.015(13) -0.021(11) 0.001(9)
C3 0.042(7) 0.055(8) 0.069(9) 0.003(8) -0.001(7) 0.007(6)
C5 0.051(9) 0.075(10) 0.082(11) 0.018(9) -0.003(8) 0.005(8)
C9 0.053(9) 0.111(14) 0.075(12) -0.014(11) 0.011(8) -0.015(9)
C25 0.054(12) 0.029(9) 0.15(2) 0.000 -0.012(16) 0.000
C7 0.071(11) 0.075(10) 0.065(10) -0.002(9) 0.008(8) 0.008(8)
C20 0.086(12) 0.066(10) 0.089(13) -0.008(10) 0.012(10) -0.016(9)
F17 0.107(9) 0.085(8) 0.273(18) -0.047(10) 0.057(10) 0.032(7)
F16 0.081(8) 0.105(9) 0.271(18) -0.025(10) 0.066(10) 0.011(7)
F18 0.196(17) 0.210(18) 0.228(19) -0.029(15) 0.143(16) 0.062(14)
F14 0.129(13) 0.37(3) 0.163(15) -0.019(17) -0.072(12) 0.065(18)
C35 0.078(15) 0.081(16) 0.24(3) -0.056(19) 0.064(18) 0.006(12)
F15 0.27(3) 0.43(4) 0.18(2) 0.12(3) 0.010(19) 0.16(3)
F13 0.40(4) 0.76(8) 0.131(15) -0.12(3) -0.104(19) 0.43(5)
C30 0.14(3) 0.14(3) 0.52(11) -0.10(5) -0.11(5) 0.09(2)
N4 0.037(6) 0.033(5) 0.100(9) -0.003(6) -0.007(6) 0.001(5)
C17 0.046(8) 0.032(7) 0.089(11) 0.003(7) -0.014(7) 0.003(6)

loop_
_atom_type_symbol
_atom_type_description
_atom_type_scat_dispersion_real
_atom_type_scat_dispersion_imag
_atom_type_scat_source
C C 0.0033 0.0016 'International Tables Vol C Tables 4.2.6.8 and 6.1.1.4'
H H 0.0000 0.0000 'International Tables Vol C Tables 4.2.6.8 and 6.1.1.4'
Co Co 0.3494 0.9721 'International Tables Vol C Tables 4.2.6.8 and 6.1.1.4'
F F 0.0171 0.0103 'International Tables Vol C Tables 4.2.6.8 and 6.1.1.4'
N N 0.0061 0.0033 'International Tables Vol C Tables 4.2.6.8 and 6.1.1.4'
O O 0.0106 0.0060 'International Tables Vol C Tables 4.2.6.8 and 6.1.1.4'
Tb Tb -0.1723 4.1537 'International Tables Vol C Tables 4.2.6.8 and 6.1.1.4'

loop_
_geom_angle_atom_site_label_1
_geom_angle_atom_site_label_2
_geom_angle_atom_site_label_3
_geom_angle
_geom_angle_site_symmetry_1
_geom_angle_site_symmetry_3
O1 Tb1 O1 136.8(5) . 4
O1 Tb1 O3 93.1(3) . .
O1 Tb1 O3 101.0(3) 4 .
O1 Tb1 O3 101.0(3) . 4
O1 Tb1 O3 93.1(3) 4 4
O3 Tb1 O3 140.9(4) . 4
O1 Tb1 O5 74.5(3) . 4
O1 Tb1 O5 71.1(3) 4 4
O3 Tb1 O5 73.3(3) . 4
O3 Tb1 O5 145.5(3) 4 4
O1 Tb1 O5 71.1(3) . .
O1 Tb1 O5 74.5(3) 4 .
O3 Tb1 O5 145.5(3) . .
O3 Tb1 O5 73.3(3) 4 .
O5 Tb1 O5 72.9(4) 4 .
O1 Tb1 O4 148.6(3) . .
O1 Tb1 O4 74.4(3) 4 .
O3 Tb1 O4 73.3(3) . .
O3 Tb1 O4 75.9(3) 4 .
O5 Tb1 O4 125.3(3) 4 .
O5 Tb1 O4 134.3(3) . .
O1 Tb1 O4 74.4(3) . 4
O1 Tb1 O4 148.6(3) 4 4
O3 Tb1 O4 75.9(3) . 4
O3 Tb1 O4 73.3(3) 4 4
O5 Tb1 O4 134.3(3) 4 4
O5 Tb1 O4 125.3(3) . 4
O4 Tb1 O4 74.8(5) . 4
O8 Co1 O9 90.3(5) . .
O8 Co1 O7 87.2(5) . .
O9 Co1 O7 177.4(4) . .
O8 Co1 O6 176.5(5) . .
O9 Co1 O6 93.2(4) . .
O7 Co1 O6 89.4(5) . .
O8 Co1 N4 90.5(4) . 7_665
O9 Co1 N4 88.5(4) . 7_665
O7 Co1 N4 92.1(4) . 7_665
O6 Co1 N4 90.3(4) . 7_665
O8 Co1 N3 93.3(4) . .
O9 Co1 N3 85.4(4) . .
O7 Co1 N3 94.2(4) . .
O6 Co1 N3 86.3(4) . .
N4 Co1 N3 172.8(4) 7_665 .
C24 O5 Tb1 135.4(9) . .
N1 O1 Tb1 140.4(9) . .
C32 O9 Co1 122.2(11) . .
C19 O3 Tb1 134.5(9) . .
C27 O6 Co1 123.8(10) . .
C21 O4 Tb1 131.8(10) . .
C29 O7 Co1 123.8(12) . .
C34 O8 Co1 125.3(14) . .
O1 N1 C7 127.6(11) . .
O1 N1 C8 120.8(12) . .
C7 N1 C8 110.7(13) . .
C16 N3 C15 116.3(10) . .
C16 N3 Co1 125.1(8) . .
C15 N3 Co1 118.2(8) . .
O2 N2 C7 126.8(13) . .
O2 N2 C9 121.5(13) . .
C7 N2 C9 111.7(13) . .
F20 C31 F21 105(3) . .
F20 C31 F19 106(2) . .
F21 C31 F19 105(2) . .
F20 C31 C32 114(2) . .
F21 C31 C32 114(2) . .
F19 C31 C32 112(3) . .
C8 C10 H10B 109.5 . .
C8 C10 H10C 109.5 . .
H10B C10 H10C 109.5 . .
C8 C10 H10A 109.5 . .
H10B C10 H10A 109.5 . .
H10C C10 H10A 109.5 . .
C15 C14 C17 115.5(11) . .
C15 C14 C4 120.2(11) . .
C17 C14 C4 124.2(12) . .
O8 C34 C33 130.4(19) . .
O8 C34 C35 115(2) . .
C33 C34 C35 114(2) . .
C9 C13 H13B 109.5 . .
C9 C13 H13C 109.5 . .
H13B C13 H13C 109.5 . .
C9 C13 H13A 109.5 . .
H13B C13 H13A 109.5 . .
H13C C13 H13A 109.5 . .
C5 C6 C1 117.8(14) . .
C5 C6 H6 121.1 . .
C1 C6 H6 121.1 . .
C27 C28 C29 120.8(19) . .
C27 C28 H28 119.6 . .
C29 C28 H28 119.6 . .
F11 C26 F10 106(2) . .
F11 C26 F12 110(2) . .
F10 C26 F12 107.5(19) . .
F11 C26 C27 111.4(17) . .
F10 C26 C27 109.7(19) . .
F12 C26 C27 113(2) . .
O6 C27 C28 129.1(16) . .
O6 C27 C26 111.1(17) . .
C28 C27 C26 120(2) . .
C8 C11 H11B 109.5 . .
C8 C11 H11C 109.5 . .
H11B C11 H11C 109.5 . .
C8 C11 H11A 109.5 . .
H11B C11 H11A 109.5 . .
H11C C11 H11A 109.5 . .
F8 C23 F9 107.3(17) . .
F8 C23 F7 106.4(18) . .
F9 C23 F7 108.1(19) . .
F8 C23 C24 110.6(18) . .
F9 C23 C24 111.1(16) . .
F7 C23 C24 113.1(17) . .
F1 C18 F2 109(2) . .
F1 C18 F3 104.0(18) . .
F2 C18 F3 108.3(15) . .
F1 C18 C19 113.5(14) . .
F2 C18 C19 109.3(16) . .
F3 C18 C19 112.9(18) . .
C1 C2 C3 118.2(13) . .
C1 C2 H2 120.9 . .
C3 C2 H2 120.9 . .
O9 C32 C33 130.3(19) . .
O9 C32 C31 109(2) . .
C33 C32 C31 120(2) . .
O5 C24 C25 127.0(14) . .
O5 C24 C23 113.1(15) . .
C25 C24 C23 119.9(16) . .
O3 C19 C20 127.1(14) . .
O3 C19 C18 113.8(16) . .
C20 C19 C18 119.1(15) . .
F5 C22 F4 108(3) . .
F5 C22 F6 109(2) . .
F4 C22 F6 102.3(17) . .
F5 C22 C21 116.0(19) . .
F4 C22 C21 112.1(19) . .
F6 C22 C21 109(2) . .
C34 C33 C32 120.7(19) . .
C34 C33 H33 119.6 . .
C32 C33 H33 119.6 . .
N3 C16 N4 126.0(11) . .
N3 C16 H16 117.0 . .
N4 C16 H16 117.0 . .
C5 C4 C3 119.3(12) . .
C5 C4 C14 120.4(12) . .
C3 C4 C14 120.3(12) . .
N3 C15 C14 123.7(11) . .
N3 C15 H15 118.2 . .
C14 C15 H15 118.2 . .
O4 C21 C20 128.2(15) . .
O4 C21 C22 113.2(15) . .
C20 C21 C22 118.5(17) . .
C2 C1 C6 122.3(13) . .
C2 C1 C7 120.7(13) . .
C6 C1 C7 117.0(14) . .
C11 C8 C9 115.3(16) . .
C11 C8 N1 105.5(13) . .
C9 C8 N1 100.0(12) . .
C11 C8 C10 113.1(14) . .
C9 C8 C10 115.3(14) . .
N1 C8 C10 105.6(12) . .
O7 C29 C28 131(2) . .
O7 C29 C30 124(2) . .
C28 C29 C30 105(2) . .
C9 C12 H12C 109.5 . .
C9 C12 H12B 109.5 . .
H12C C12 H12B 109.5 . .
C9 C12 H12A 109.5 . .
H12C C12 H12A 109.5 . .
H12B C12 H12A 109.5 . .
C2 C3 C4 121.1(13) . .
C2 C3 H3 119.4 . .
C4 C3 H3 119.4 . .
C4 C5 C6 121.1(14) . .
C4 C5 H5 119.4 . .
C6 C5 H5 119.4 . .
C12 C9 N2 103.4(14) . .
C12 C9 C8 113.4(15) . .
N2 C9 C8 101.9(12) . .
C12 C9 C13 110.2(16) . .
N2 C9 C13 110.6(14) . .
C8 C9 C13 116.2(16) . .
C24 C25 C24 122.4(18) 4 .
C24 C25 H25 118.8 4 .
C24 C25 H25 118.8 . .
N2 C7 N1 109.2(13) . .
N2 C7 C1 126.0(14) . .
N1 C7 C1 124.4(14) . .
C19 C20 C21 122.7(16) . .
C19 C20 H20 118.7 . .
C21 C20 H20 118.7 . .
F18 C35 F17 112(2) . .
F18 C35 F16 111(2) . .
F17 C35 F16 104(3) . .
F18 C35 C34 117(3) . .
F17 C35 C34 106.2(19) . .
F16 C35 C34 106.9(19) . .
F13 C30 F15 144(10) . .
F13 C30 F14 121(6) . .
F15 C30 F14 84(3) . .
F13 C30 C29 114(4) . .
F15 C30 C29 88(4) . .
F14 C30 C29 92(4) . .
C16 N4 C17 116.2(10) . .
C16 N4 Co1 119.2(8) . 7_655
C17 N4 Co1 124.6(8) . 7_655
N4 C17 C14 122.2(11) . .
N4 C17 H17 118.9 . .
C14 C17 H17 118.9 . .

loop_
_geom_bond_atom_site_label_1
_geom_bond_atom_site_label_2
_geom_bond_distance
_geom_bond_site_symmetry_2
Tb1 O1 2.325(9) .
Tb1 O1 2.325(9) 4
Tb1 O3 2.339(8) .
Tb1 O3 2.339(8) 4
Tb1 O5 2.342(9) 4
Tb1 O5 2.342(9) .
Tb1 O4 2.374(10) .
Tb1 O4 2.374(10) 4
Co1 O8 2.003(11) .
Co1 O9 2.027(11) .
Co1 O7 2.032(12) .
Co1 O6 2.036(10) .
Co1 N4 2.123(9) 7_665
Co1 N3 2.166(10) .
F12 C26 1.31(2) .
F11 C26 1.28(2) .
F10 C26 1.31(2) .
F4 C22 1.33(2) .
F9 C23 1.31(2) .
F7 C23 1.32(2) .
F2 C18 1.29(2) .
F1 C18 1.28(2) .
F3 C18 1.31(2) .
F8 C23 1.31(2) .
F21 C31 1.33(3) .
F6 C22 1.37(2) .
F19 C31 1.34(3) .
F20 C31 1.29(3) .
F5 C22 1.18(3) .
O5 C24 1.259(18) .
O1 N1 1.285(15) .
O9 C32 1.24(2) .
O2 N2 1.261(15) .
O3 C19 1.267(17) .
O6 C27 1.24(2) .
O4 C21 1.270(19) .
O7 C29 1.19(2) .
O8 C34 1.20(2) .
N1 C7 1.353(19) .
N1 C8 1.557(18) .
N3 C16 1.319(14) .
N3 C15 1.323(14) .
N2 C7 1.330(19) .
N2 C9 1.512(19) .
C31 C32 1.50(3) .
C10 C8 1.58(2) .
C10 H10B 0.9600 .
C10 H10C 0.9600 .
C10 H10A 0.9600 .
C14 C15 1.378(16) .
C14 C17 1.378(17) .
C14 C4 1.479(17) .
C34 C33 1.36(3) .
C34 C35 1.60(3) .
C13 C9 1.52(2) .
C13 H13B 0.9600 .
C13 H13C 0.9600 .
C13 H13A 0.9600 .
C6 C5 1.395(19) .
C6 C1 1.398(19) .
C6 H6 0.9300 .
C28 C27 1.38(2) .
C28 C29 1.40(3) .
C28 H28 0.9300 .
C26 C27 1.55(2) .
C11 C8 1.51(2) .
C11 H11B 0.9600 .
C11 H11C 0.9600 .
C11 H11A 0.9600 .
C23 C24 1.52(2) .
C18 C19 1.55(2) .
C2 C1 1.377(19) .
C2 C3 1.379(17) .
C2 H2 0.9300 .
C32 C33 1.40(3) .
C24 C25 1.385(19) .
C19 C20 1.36(2) .
C22 C21 1.52(3) .
C33 H33 0.9300 .
C16 N4 1.335(14) .
C16 H16 0.9300 .
C4 C5 1.367(19) .
C4 C3 1.404(18) .
C15 H15 0.9300 .
C21 C20 1.40(2) .
C1 C7 1.49(2) .
C8 C9 1.52(2) .
C29 C30 1.83(6) .
C12 C9 1.51(2) .
C12 H12C 0.9600 .
C12 H12B 0.9600 .
C12 H12A 0.9600 .
C3 H3 0.9300 .
C5 H5 0.9300 .
C25 C24 1.385(19) 4
C25 H25 0.9300 .
C20 H20 0.9300 .
F17 C35 1.34(3) .
F16 C35 1.36(3) .
F18 C35 1.22(3) .
F14 C30 1.40(6) .
F15 C30 1.32(5) .
F13 C30 0.88(6) .
N4 C17 1.346(15) .
N4 Co1 2.123(9) 7_655
C17 H17 0.9300 .

loop_
_geom_torsion_atom_site_label_1
_geom_torsion_atom_site_label_2
_geom_torsion_atom_site_label_3
_geom_torsion_atom_site_label_4
_geom_torsion
_geom_torsion_site_symmetry_1
_geom_torsion_site_symmetry_4
O1 Tb1 O5 C24 -79.3(15) . .
O1 Tb1 O5 C24 74.2(15) 4 .
O3 Tb1 O5 C24 -12.7(17) . .
O3 Tb1 O5 C24 172.4(15) 4 .
O5 Tb1 O5 C24 -0.3(13) 4 .
O4 Tb1 O5 C24 122.8(14) . .
O4 Tb1 O5 C24 -133.0(14) 4 .
O1 Tb1 O1 N1 164.5(12) 4 .
O3 Tb1 O1 N1 54.7(12) . .
O3 Tb1 O1 N1 -88.7(12) 4 .
O5 Tb1 O1 N1 126.4(12) 4 .
O5 Tb1 O1 N1 -156.7(12) . .
O4 Tb1 O1 N1 -7.8(15) . .
O4 Tb1 O1 N1 -19.7(11) 4 .
O8 Co1 O9 C32 8.7(11) . .
O7 Co1 O9 C32 -3(9) . .
O6 Co1 O9 C32 -170.5(11) . .
N4 Co1 O9 C32 99.2(11) 7_665 .
N3 Co1 O9 C32 -84.6(11) . .
O1 Tb1 O3 C19 -134.8(13) . .
O1 Tb1 O3 C19 86.2(13) 4 .
O3 Tb1 O3 C19 -23.0(13) 4 .
O5 Tb1 O3 C19 152.4(14) 4 .
O5 Tb1 O3 C19 164.8(12) . .
O4 Tb1 O3 C19 16.4(13) . .
O4 Tb1 O3 C19 -61.8(13) 4 .
O8 Co1 O6 C27 -3(7) . .
O9 Co1 O6 C27 164.8(12) . .
O7 Co1 O6 C27 -14.7(12) . .
N4 Co1 O6 C27 -106.7(12) 7_665 .
N3 Co1 O6 C27 79.6(12) . .
O1 Tb1 O4 C21 53.3(16) . .
O1 Tb1 O4 C21 -121.2(13) 4 .
O3 Tb1 O4 C21 -14.3(13) . .
O3 Tb1 O4 C21 141.4(14) 4 .
O5 Tb1 O4 C21 -68.9(14) 4 .
O5 Tb1 O4 C21 -169.8(12) . .
O4 Tb1 O4 C21 65.2(13) 4 .
O8 Co1 O7 C29 -166.4(16) . .
O9 Co1 O7 C29 -155(8) . .
O6 Co1 O7 C29 12.8(15) . .
N4 Co1 O7 C29 103.2(15) 7_665 .
N3 Co1 O7 C29 -73.4(16) . .
O9 Co1 O8 C34 -7.8(14) . .
O7 Co1 O8 C34 171.7(14) . .
O6 Co1 O8 C34 160(6) . .
N4 Co1 O8 C34 -96.3(14) 7_665 .
N3 Co1 O8 C34 77.6(14) . .
Tb1 O1 N1 C7 86.0(18) . .
Tb1 O1 N1 C8 -106.1(14) . .
O8 Co1 N3 C16 38.1(12) . .
O9 Co1 N3 C16 128.1(12) . .
O7 Co1 N3 C16 -49.3(12) . .
O6 Co1 N3 C16 -138.4(12) . .
N4 Co1 N3 C16 160(3) 7_665 .
O8 Co1 N3 C15 -149.5(11) . .
O9 Co1 N3 C15 -59.5(10) . .
O7 Co1 N3 C15 123.1(11) . .
O6 Co1 N3 C15 34.0(11) . .
N4 Co1 N3 C15 -28(4) 7_665 .
Co1 O8 C34 C33 5(3) . .
Co1 O8 C34 C35 -176.6(12) . .
Co1 O6 C27 C28 13(3) . .
Co1 O6 C27 C26 -162.2(12) . .
C29 C28 C27 O6 -4(3) . .
C29 C28 C27 C26 171.2(19) . .
F11 C26 C27 O6 69(3) . .
F10 C26 C27 O6 -48(2) . .
F12 C26 C27 O6 -167.8(18) . .
F11 C26 C27 C28 -107(2) . .
F10 C26 C27 C28 136(2) . .
F12 C26 C27 C28 16(3) . .
Co1 O9 C32 C33 -8(2) . .
Co1 O9 C32 C31 174.8(12) . .
F20 C31 C32 O9 -54(3) . .
F21 C31 C32 O9 67(3) . .
F19 C31 C32 O9 -174.1(19) . .
F20 C31 C32 C33 128(2) . .
F21 C31 C32 C33 -111(2) . .
F19 C31 C32 C33 8(3) . .
Tb1 O5 C24 C25 1(3) . .
Tb1 O5 C24 C23 -178.5(12) . .
F8 C23 C24 O5 -55(2) . .
F9 C23 C24 O5 64(2) . .
F7 C23 C24 O5 -173.9(18) . .
F8 C23 C24 C25 126.2(16) . .
F9 C23 C24 C25 -114.8(18) . .
F7 C23 C24 C25 7(3) . .
Tb1 O3 C19 C20 -14(3) . .
Tb1 O3 C19 C18 169.8(12) . .
F1 C18 C19 O3 33(3) . .
F2 C18 C19 O3 -88.7(19) . .
F3 C18 C19 O3 150.6(16) . .
F1 C18 C19 C20 -144(2) . .
F2 C18 C19 C20 95(2) . .
F3 C18 C19 C20 -26(3) . .
O8 C34 C33 C32 0(3) . .
C35 C34 C33 C32 -178.4(16) . .
O9 C32 C33 C34 2(3) . .
C31 C32 C33 C34 179.1(18) . .
C15 N3 C16 N4 3(2) . .
Co1 N3 C16 N4 175.2(11) . .
C15 C14 C4 C5 -140.1(15) . .
C17 C14 C4 C5 36(2) . .
C15 C14 C4 C3 38(2) . .
C17 C14 C4 C3 -146.4(14) . .
C16 N3 C15 C14 0(2) . .
Co1 N3 C15 C14 -172.6(10) . .
C17 C14 C15 N3 -1(2) . .
C4 C14 C15 N3 174.6(13) . .
Tb1 O4 C21 C20 11(3) . .
Tb1 O4 C21 C22 -165.3(14) . .
F5 C22 C21 O4 62(3) . .
F4 C22 C21 O4 -173.6(19) . .
F6 C22 C21 O4 -61(2) . .
F5 C22 C21 C20 -115(3) . .
F4 C22 C21 C20 10(3) . .
F6 C22 C21 C20 122.1(18) . .
C3 C2 C1 C6 -2(2) . .
C3 C2 C1 C7 176.6(13) . .
C5 C6 C1 C2 -1(2) . .
C5 C6 C1 C7 -179.8(14) . .
O1 N1 C8 C11 -69.3(18) . .
C7 N1 C8 C11 100.5(16) . .
O1 N1 C8 C9 170.8(13) . .
C7 N1 C8 C9 -19.5(17) . .
O1 N1 C8 C10 50.8(18) . .
C7 N1 C8 C10 -139.5(14) . .
Co1 O7 C29 C28 -9(3) . .
Co1 O7 C29 C30 175.9(19) . .
C27 C28 C29 O7 2(4) . .
C27 C28 C29 C30 177(2) . .
C1 C2 C3 C4 2(2) . .
C5 C4 C3 C2 1(2) . .
C14 C4 C3 C2 -177.3(13) . .
C3 C4 C5 C6 -4(2) . .
C14 C4 C5 C6 174.0(14) . .
C1 C6 C5 C4 4(2) . .
O2 N2 C9 C12 -83.8(18) . .
C7 N2 C9 C12 94.3(17) . .
O2 N2 C9 C8 158.3(15) . .
C7 N2 C9 C8 -23.6(18) . .
O2 N2 C9 C13 34(2) . .
C7 N2 C9 C13 -147.8(16) . .
C11 C8 C9 C12 160.5(14) . .
N1 C8 C9 C12 -86.9(15) . .
C10 C8 C9 C12 25.8(19) . .
C11 C8 C9 N2 -89.1(15) . .
N1 C8 C9 N2 23.5(15) . .
C10 C8 C9 N2 136.2(13) . .
C11 C8 C9 C13 31(2) . .
N1 C8 C9 C13 143.8(15) . .
C10 C8 C9 C13 -103.4(17) . .
O5 C24 C25 C24 -0.3(13) . 4
C23 C24 C25 C24 178.8(18) . 4
O2 N2 C7 N1 -170.5(15) . .
C9 N2 C7 N1 11.6(19) . .
O2 N2 C7 C1 3(3) . .
C9 N2 C7 C1 -174.7(15) . .
O1 N1 C7 N2 174.5(14) . .
C8 N1 C7 N2 5.6(18) . .
O1 N1 C7 C1 1(2) . .
C8 N1 C7 C1 -168.3(14) . .
C2 C1 C7 N2 -145.8(17) . .
C6 C1 C7 N2 33(2) . .
C2 C1 C7 N1 27(2) . .
C6 C1 C7 N1 -154.5(15) . .
O3 C19 C20 C21 1(3) . .
C18 C19 C20 C21 176.7(17) . .
O4 C21 C20 C19 1(3) . .
C22 C21 C20 C19 176.5(19) . .
O8 C34 C35 F18 -173(2) . .
C33 C34 C35 F18 6(3) . .
O8 C34 C35 F17 62(3) . .
C33 C34 C35 F17 -120(2) . .
O8 C34 C35 F16 -48(3) . .
C33 C34 C35 F16 130(2) . .
O7 C29 C30 F13 140(7) . .
C28 C29 C30 F13 -36(8) . .
O7 C29 C30 F15 -70(4) . .
C28 C29 C30 F15 114(3) . .
O7 C29 C30 F14 14(4) . .
C28 C29 C30 F14 -161(2) . .
N3 C16 N4 C17 -5(2) . .
N3 C16 N4 Co1 173.7(11) . 7_655
C16 N4 C17 C14 3(2) . .
Co1 N4 C17 C14 -174.9(10) 7_655 .
C15 C14 C17 N4 -1(2) . .
C4 C14 C17 N4 -176.4(13) . .
